data_4002172
loop_
_publ_author_name
'Sene, Saad'
'B\'egu, Sylvie'
'Gervais, Christel'
'Renaudin, Guillaume'
'Mesbah, Adel'
'Smith, Mark E.'
'Mutin, P. Hubert'
'van der Lee, Arie'
'Nedelec, Jean-Marie'
'Bonhomme, Christian'
'Laurencin, Danielle'

_publ_section_title
;
 Intercalation of Benzoxaborolate Anions in Layered Double Hydroxides:
 Toward Hybrid Formulations for Benzoxaborole Drugs
;
_journal_issue 4
_journal_name_full 'Chemistry of Materials'
_journal_page_first 1242
_journal_paper_doi 10.1021/cm504181w
_journal_volume 27
_journal_year 2015
_chemical_formula_moiety 'C42 H52 B6 Ca3 O20'
_chemical_formula_sum 'C42 H52 B6 Ca3 O20'
_chemical_formula_weight 1061.94
_space_group_crystal_system triclinic
_space_group_IT_number 2
_space_group_name_Hall '-P 1'
_space_group_name_H-M_alt 'P -1'
_symmetry_space_group_name_Hall '-P 1'
_symmetry_space_group_name_H-M 'P -1'
_atom_sites_solution_hydrogens mixed
_audit_creation_method SHELXL-2014/6
_cell_angle_alpha 98.105(3)
_cell_angle_beta 98.045(2)
_cell_angle_gamma 101.478(2)
_cell_formula_units_Z 2
_cell_length_a 10.4309(3)
_cell_length_b 14.5330(4)
_cell_length_c 16.1153(5)
_cell_measurement_reflns_used 11879
_cell_measurement_temperature 173.0
_cell_measurement_theta_max 27.7394
_cell_measurement_theta_min 2.8989
_cell_volume 2334.38(12)
_computing_structure_refinement 'SHELXL-2014/6 (Sheldrick, 2014)'
_diffrn_ambient_temperature 173.0
_diffrn_measured_fraction_theta_full 0.983
_diffrn_measured_fraction_theta_max 0.814
_diffrn_radiation_type MoK\a
_diffrn_radiation_wavelength 0.71073
_diffrn_reflns_av_R_equivalents 0.0351
_diffrn_reflns_av_unetI/netI 0.0480
_diffrn_reflns_Laue_measured_fraction_full 0.983
_diffrn_reflns_Laue_measured_fraction_max 0.814
_diffrn_reflns_limit_h_max 12
_diffrn_reflns_limit_h_min -12
_diffrn_reflns_limit_k_max 18
_diffrn_reflns_limit_k_min -18
_diffrn_reflns_limit_l_max 20
_diffrn_reflns_limit_l_min -20
_diffrn_reflns_number 25347
_diffrn_reflns_point_group_measured_fraction_full 0.983
_diffrn_reflns_point_group_measured_fraction_max 0.814
_diffrn_reflns_theta_full 25.242
_diffrn_reflns_theta_max 27.800
_diffrn_reflns_theta_min 2.905
_exptl_absorpt_coefficient_mu 0.435
_exptl_absorpt_correction_T_max 1.000
_exptl_absorpt_correction_T_min 0.961
_exptl_absorpt_correction_type multi-scan
_exptl_absorpt_process_details 'CrysAlis PRO; Oxford Diffraction'
_exptl_crystal_colour white
_exptl_crystal_density_diffrn 1.511
_exptl_crystal_description plate
_exptl_crystal_F_000 1106
_exptl_crystal_size_max 0.14
_exptl_crystal_size_mid 0.052
_exptl_crystal_size_min 0.041
_refine_diff_density_max 0.648
_refine_diff_density_min -0.378
_refine_diff_density_rms 0.080
_refine_ls_extinction_method none
_refine_ls_goodness_of_fit_ref 1.832
_refine_ls_hydrogen_treatment constr
_refine_ls_matrix_type full
_refine_ls_number_parameters 640
_refine_ls_number_reflns 8984
_refine_ls_number_restraints 0
_refine_ls_restrained_S_all 1.832
_refine_ls_R_factor_all 0.0699
_refine_ls_R_factor_gt 0.0513
_refine_ls_shift/su_max 0.001
_refine_ls_shift/su_mean 0.000
_refine_ls_structure_factor_coef Fsqd
_refine_ls_weighting_details 'w=1/[\s^2^(Fo^2^)+(0.0290P)^2^] where P=(1.0000Fo^2^+0.0000Fc^2^)'
_refine_ls_weighting_scheme calc
_refine_ls_wR_factor_gt 0.1190
_refine_ls_wR_factor_ref 0.1217
_reflns_Friedel_coverage 0.000
_reflns_number_gt 7134
_reflns_number_total 8984
_reflns_threshold_expression 'I > 2\s(I)'
_cod_data_source_file cm504181w_si_002.cif
_cod_data_source_block ss31
_cod_depositor_comments 'Adding full bibliography for 4002171--4002173.cif.'
_cod_database_code 4002172
_shelx_space_group_comment
;
The symmetry employed for this shelxl refinement is uniquely defined
by the following loop, which should always be used as a source of
symmetry information in preference to the above space-group names.
They are only intended as comments.
;
_shelxl_version_number 2014/6

loop_
_space_group_symop_operation_xyz
'x, y, z'
'-x, -y, -z'

loop_
_atom_site_label
_atom_site_type_symbol
_atom_site_fract_x
_atom_site_fract_y
_atom_site_fract_z
_atom_site_U_iso_or_equiv
_atom_site_adp_type
_atom_site_occupancy
_atom_site_site_symmetry_order
_atom_site_calc_flag
_atom_site_refinement_flags_posn
_atom_site_refinement_flags_adp
Ca1 Ca 0.72384(6) 0.39965(4) 0.49938(4) 0.01369(15) Uani 1 1 d . .
Ca2 Ca 0.90985(6) 0.70601(4) 0.49700(4) 0.01467(16) Uani 1 1 d . .
Ca3 Ca 0.70383(6) 0.12866(4) 0.50932(4) 0.01342(15) Uani 1 1 d . .
O1 O 0.7791(2) 0.66149(14) 0.60068(13) 0.0176(5) Uani 1 1 d . .
H25 H 0.7074 0.6624 0.5879 0.026 Uiso 1 1 d R U
O2 O 0.85998(19) 0.07090(14) 0.60532(13) 0.0166(5) Uani 1 1 d . .
H21 H 0.9290 0.0458 0.5999 0.025 Uiso 1 1 d R U
O3 O 0.74134(19) 0.28410(14) 0.60484(12) 0.0140(5) Uani 1 1 d . .
O4 O 0.69426(19) 0.50486(14) 0.62566(13) 0.0183(5) Uani 1 1 d . .
H26 H 0.6882 0.4763 0.6657 0.027 Uiso 1 1 d R U
O5 O 0.6465(2) 0.05716(14) 0.62226(13) 0.0172(5) Uani 1 1 d . .
H40 H 0.5783 0.0383 0.6315 0.026 Uiso 1 1 d R U
O6 O 0.68811(19) 0.23849(14) 0.40845(13) 0.0144(5) Uani 1 1 d . .
O7 O 0.9045(2) 0.33231(14) 0.41435(13) 0.0165(5) Uani 1 1 d . .
H45 H 0.9535 0.3544 0.3806 0.025 Uiso 1 1 d R U
O8 O 0.88633(19) 0.17296(14) 0.43110(12) 0.0149(5) Uani 1 1 d . .
H44 H 0.8832 0.1250 0.3994 0.022 Uiso 1 1 d R U
O9 O 0.7396(2) -0.08438(14) 0.62751(13) 0.0176(5) Uani 1 1 d . .
O10 O 0.48744(19) 0.32649(15) 0.49910(13) 0.0201(5) Uani 1 1 d . .
H51 H 0.4407 0.3423 0.5313 0.030 Uiso 1 1 d R U
H52 H 0.4754 0.2683 0.5037 0.030 Uiso 1 1 d R U
O11 O 0.92774(19) 0.41400(14) 0.60311(12) 0.0152(5) Uani 1 1 d . .
H53 H 0.9182 0.4628 0.6302 0.023 Uiso 1 1 d R U
O12 O 0.8477(2) 0.85500(16) 0.49298(14) 0.0256(6) Uani 1 1 d . .
H37 H 0.8216 0.8754 0.5408 0.038 Uiso 1 1 d R U
H49 H 0.8388 0.8799 0.4555 0.038 Uiso 1 1 d R U
O13 O 0.82641(19) 0.53220(14) 0.43639(13) 0.0157(5) Uani 1 1 d . .
H47 H 0.8923 0.5302 0.4107 0.024 Uiso 1 1 d R U
O14 O 0.6022(2) 0.48424(15) 0.41534(13) 0.0193(5) Uani 1 1 d . .
H30 H 0.5215 0.4846 0.3982 0.029 Uiso 1 1 d R U
O15 O 0.7015(2) 0.64718(15) 0.39559(13) 0.0177(5) Uani 1 1 d . .
O16 O 0.97113(19) 0.26562(14) 0.61231(13) 0.0169(5) Uani 1 1 d . .
H50 H 0.9573 0.2167 0.6273 0.025 Uiso 1 1 d R U
O17 O 0.9283(2) 0.58894(15) 0.68177(13) 0.0180(5) Uani 1 1 d . .
O18 O 0.4725(2) 0.13409(15) 0.50360(13) 0.0168(5) Uani 1 1 d . .
H17 H 0.4157 0.1165 0.4571 0.025 Uiso 1 1 d R U
H32 H 0.5511 0.8921 0.4648 0.025 Uiso 1 1 d R U
O19 O 0.8303(2) -0.02933(15) 0.34957(13) 0.0200(5) Uani 1 1 d . .
O20 O 0.6346(2) -0.00581(15) 0.40389(13) 0.0182(5) Uani 1 1 d . .
C1 C 0.6538(3) 0.6538(2) 0.7947(2) 0.0224(8) Uani 1 1 d . .
H4 H 0.5741 0.6500 0.7589 0.027 Uiso 1 1 calc R U
C2 C 0.8801(3) 0.6408(2) 0.8165(2) 0.0192(7) Uani 1 1 d . .
C3 C 0.6418(3) 0.1817(2) 0.2601(2) 0.0196(7) Uani 1 1 d . .
C4 C 0.6595(3) 0.2879(2) 0.67023(19) 0.0168(7) Uani 1 1 d . .
H1 H 0.6114 0.2243 0.6729 0.020 Uiso 1 1 calc R U
H2 H 0.5958 0.3267 0.6581 0.020 Uiso 1 1 calc R U
C5 C 0.7516(3) 0.3311(2) 0.7531(2) 0.0172(7) Uani 1 1 d . .
C6 C 0.9821(3) 0.3828(2) 0.81389(19) 0.0194(7) Uani 1 1 d . .
H22 H 1.0710 0.3937 0.8081 0.023 Uiso 1 1 calc R U
C7 C 0.8842(3) 0.3500(2) 0.7425(2) 0.0158(7) Uani 1 1 d . .
C8 C 0.7638(3) 0.6354(2) 0.7602(2) 0.0179(7) Uani 1 1 d . .
C9 C 0.7160(3) 0.3482(2) 0.8332(2) 0.0272(8) Uani 1 1 d . .
H28 H 0.6272 0.3367 0.8394 0.033 Uiso 1 1 calc R U
C10 C 0.9845(3) 0.6098(2) 0.7709(2) 0.0202(7) Uani 1 1 d . .
H3 H 1.0644 0.6601 0.7818 0.024 Uiso 1 1 calc R U
H5 H 1.0068 0.5535 0.7898 0.024 Uiso 1 1 calc R U
C11 C 0.8159(4) 0.3827(3) 0.9029(2) 0.0328(9) Uani 1 1 d . .
H41 H 0.7939 0.3949 0.9567 0.039 Uiso 1 1 calc R U
C12 C 0.9482(4) 0.3994(3) 0.8940(2) 0.0307(9) Uani 1 1 d . .
H36 H 1.0143 0.4217 0.9418 0.037 Uiso 1 1 calc R U
C13 C 0.7793(3) 0.1956(2) 0.28166(19) 0.0154(7) Uani 1 1 d . .
C14 C 0.8907(4) 0.6671(2) 0.9036(2) 0.0292(9) Uani 1 1 d . .
H18 H 0.9706 0.6725 0.9398 0.035 Uiso 1 1 calc R U
C15 C 0.7807(4) 0.6850(3) 0.9360(2) 0.0331(9) Uani 1 1 d . .
H33 H 0.7861 0.7022 0.9944 0.040 Uiso 1 1 calc R U
C16 C 0.5814(3) 0.2104(2) 0.33619(19) 0.0194(7) Uani 1 1 d . .
H6 H 0.5395 0.2631 0.3281 0.023 Uiso 1 1 calc R U
H48 H 0.5148 0.1574 0.3449 0.023 Uiso 1 1 calc R U
C19 C 0.8065(3) -0.0562(2) 0.7762(2) 0.0171(7) Uani 1 1 d . .
C20 C 0.8070(3) 0.0345(2) 0.7559(2) 0.0151(7) Uani 1 1 d . .
C21 C 0.7732(3) -0.1308(2) 0.6978(2) 0.0206(7) Uani 1 1 d . .
H15 H 0.8486 -0.1589 0.6904 0.025 Uiso 1 1 calc R U
H16 H 0.6987 -0.1809 0.7020 0.025 Uiso 1 1 calc R U
C22 C 0.6327(3) -0.0813(2) 0.2435(2) 0.0161(7) Uani 1 1 d . .
C23 C 0.6784(3) 0.6044(2) 0.2465(2) 0.0205(8) Uani 1 1 d . .
C24 C 0.8487(3) 0.1672(2) 0.2179(2) 0.0228(8) Uani 1 1 d . .
H8 H 0.9404 0.1748 0.2304 0.027 Uiso 1 1 calc R U
C25 C 0.6887(3) 0.6855(2) 0.3177(2) 0.0204(7) Uani 1 1 d . .
H7 H 0.7656 0.7358 0.3183 0.024 Uiso 1 1 calc R U
H12 H 0.6099 0.7115 0.3109 0.024 Uiso 1 1 calc R U
C26 C 0.4919(3) -0.1417(3) 0.1079(2) 0.0287(8) Uani 1 1 d . .
H11 H 0.4077 -0.1585 0.0747 0.034 Uiso 1 1 calc R U
C27 C 0.7416(3) -0.0930(2) 0.2050(2) 0.0198(7) Uani 1 1 d . .
C28 C 0.5063(3) -0.1074(2) 0.1930(2) 0.0237(8) Uani 1 1 d . .
H39 H 0.4320 -0.1015 0.2173 0.028 Uiso 1 1 calc R U
C29 C 0.7274(4) -0.1270(2) 0.1191(2) 0.0274(8) Uani 1 1 d . .
H38 H 0.8014 -0.1332 0.0944 0.033 Uiso 1 1 calc R U
C30 C 0.8410(3) 0.1121(2) 0.8215(2) 0.0216(8) Uani 1 1 d . .
H43 H 0.8454 0.1732 0.8094 0.026 Uiso 1 1 calc R U
C31 C 0.7818(4) 0.1280(3) 0.1369(2) 0.0306(9) Uani 1 1 d . .
H23 H 0.8289 0.1095 0.0950 0.037 Uiso 1 1 calc R U
C32 C 0.6025(4) -0.1518(3) 0.0706(2) 0.0298(9) Uani 1 1 d . .
H29 H 0.5915 -0.1753 0.0127 0.036 Uiso 1 1 calc R U
C33 C 0.5736(3) 0.1421(2) 0.1787(2) 0.0269(8) Uani 1 1 d . .
H34 H 0.4818 0.1333 0.1660 0.032 Uiso 1 1 calc R U
C34 C 0.8678(3) -0.0613(2) 0.2690(2) 0.0242(8) Uani 1 1 d . .
H13 H 0.9117 -0.1138 0.2732 0.029 Uiso 1 1 calc R U
H31 H 0.9278 -0.0097 0.2524 0.029 Uiso 1 1 calc R U
C35 C 0.6956(3) 0.5221(2) 0.2786(2) 0.0176(7) Uani 1 1 d . .
C36 C 0.6954(3) 0.4414(2) 0.2202(2) 0.0242(8) Uani 1 1 d . .
H9 H 0.7076 0.3858 0.2394 0.029 Uiso 1 1 calc R U
C37 C 0.6627(4) 0.6776(2) 0.8821(2) 0.0309(9) Uani 1 1 d . .
H42 H 0.5886 0.6887 0.9045 0.037 Uiso 1 1 calc R U
C38 C 0.8348(3) -0.0699(3) 0.8596(2) 0.0253(8) Uani 1 1 d . .
H14 H 0.8339 -0.1306 0.8719 0.030 Uiso 1 1 calc R U
C39 C 0.6772(3) 0.4433(3) 0.1335(2) 0.0327(9) Uani 1 1 d . .
H19 H 0.6788 0.3895 0.0953 0.039 Uiso 1 1 calc R U
C40 C 0.8644(4) 0.0083(3) 0.9241(2) 0.0321(9) Uani 1 1 d . .
H27 H 0.8816 0.0002 0.9805 0.039 Uiso 1 1 calc R U
C41 C 0.6585(3) 0.6065(3) 0.1604(2) 0.0309(9) Uani 1 1 d . .
H20 H 0.6463 0.6618 0.1406 0.037 Uiso 1 1 calc R U
C42 C 0.8686(3) 0.0990(3) 0.9052(2) 0.0289(9) Uani 1 1 d . .
H35 H 0.8901 0.1515 0.9489 0.035 Uiso 1 1 calc R U
C43 C 0.6567(3) 0.5248(3) 0.1036(2) 0.0333(9) Uani 1 1 d . .
H24 H 0.6418 0.5248 0.0454 0.040 Uiso 1 1 calc R U
C44 C 0.6455(4) 0.1158(3) 0.1169(2) 0.0343(9) Uani 1 1 d . .
H10 H 0.6019 0.0898 0.0617 0.041 Uiso 1 1 calc R U
B1 B 0.7631(3) 0.0228(2) 0.6547(2) 0.0151(8) Uani 1 1 d . .
B2 B 0.8226(3) 0.2356(3) 0.3802(2) 0.0153(8) Uani 1 1 d . .
B3 B 0.8903(3) 0.3306(3) 0.6438(2) 0.0153(8) Uani 1 1 d . .
B4 B 0.7864(3) 0.5996(3) 0.6659(2) 0.0156(8) Uani 1 1 d . .
B5 B 0.6889(4) -0.0361(2) 0.3392(2) 0.0166(8) Uani 1 1 d . .
B6 B 0.7051(3) 0.5418(3) 0.3792(2) 0.0174(8) Uani 1 1 d . .

loop_
_atom_site_aniso_label
_atom_site_aniso_U_11
_atom_site_aniso_U_22
_atom_site_aniso_U_33
_atom_site_aniso_U_23
_atom_site_aniso_U_13
_atom_site_aniso_U_12
Ca1 0.0124(3) 0.0109(3) 0.0182(4) 0.0036(3) 0.0019(3) 0.0032(3)
Ca2 0.0111(3) 0.0133(3) 0.0197(4) 0.0054(3) 0.0026(3) 0.0010(3)
Ca3 0.0133(3) 0.0102(3) 0.0169(3) 0.0030(3) 0.0034(3) 0.0019(3)
O1 0.0157(11) 0.0193(12) 0.0194(12) 0.0067(10) 0.0054(9) 0.0037(9)
O2 0.0133(11) 0.0177(12) 0.0205(12) 0.0060(10) 0.0054(9) 0.0038(9)
O3 0.0095(10) 0.0146(11) 0.0169(12) 0.0020(9) 0.0036(9) -0.0001(9)
O4 0.0183(12) 0.0134(12) 0.0228(12) 0.0036(10) 0.0057(10) 0.0008(9)
O5 0.0126(11) 0.0170(12) 0.0227(12) 0.0075(10) 0.0032(9) 0.0022(9)
O6 0.0111(11) 0.0160(11) 0.0180(12) 0.0041(10) 0.0026(9) 0.0064(9)
O7 0.0166(11) 0.0112(11) 0.0210(12) 0.0037(10) 0.0063(9) -0.0016(9)
O8 0.0165(11) 0.0095(11) 0.0185(12) -0.0002(9) 0.0011(9) 0.0054(9)
O9 0.0210(12) 0.0132(11) 0.0183(12) 0.0033(10) 0.0009(10) 0.0041(9)
O10 0.0160(12) 0.0158(12) 0.0304(13) 0.0041(10) 0.0085(10) 0.0051(9)
O11 0.0144(11) 0.0142(11) 0.0171(12) 0.0029(10) 0.0046(9) 0.0025(9)
O12 0.0312(14) 0.0251(13) 0.0266(13) 0.0082(11) 0.0086(11) 0.0154(11)
O13 0.0114(11) 0.0173(12) 0.0206(12) 0.0054(10) 0.0055(9) 0.0049(9)
O14 0.0107(11) 0.0214(12) 0.0271(13) 0.0106(11) 0.0031(9) 0.0023(9)
O15 0.0179(12) 0.0160(12) 0.0210(12) 0.0053(10) 0.0044(10) 0.0056(9)
O16 0.0181(12) 0.0130(11) 0.0224(12) 0.0046(10) 0.0084(10) 0.0059(9)
O17 0.0172(11) 0.0160(12) 0.0206(12) 0.0026(10) 0.0032(10) 0.0040(9)
O18 0.0135(11) 0.0197(12) 0.0167(12) 0.0061(10) 0.0014(9) 0.0015(9)
O19 0.0161(12) 0.0220(13) 0.0202(12) 0.0009(10) 0.0020(10) 0.0029(10)
O20 0.0210(12) 0.0137(12) 0.0172(12) 0.0002(10) 0.0063(10) -0.0027(9)
C1 0.0229(18) 0.0205(18) 0.0245(19) 0.0040(16) 0.0088(15) 0.0032(15)
C2 0.0245(18) 0.0105(16) 0.0210(18) 0.0048(14) 0.0047(15) -0.0017(14)
C3 0.0215(18) 0.0167(17) 0.0212(18) 0.0081(15) 0.0027(15) 0.0031(14)
C4 0.0133(16) 0.0176(17) 0.0205(18) 0.0045(15) 0.0074(14) 0.0019(13)
C5 0.0190(17) 0.0143(17) 0.0192(18) 0.0045(14) 0.0040(14) 0.0040(14)
C6 0.0219(18) 0.0170(18) 0.0188(18) 0.0050(15) 0.0038(14) 0.0016(14)
C7 0.0159(16) 0.0111(16) 0.0205(18) 0.0029(14) 0.0022(14) 0.0036(13)
C8 0.0234(18) 0.0113(16) 0.0190(18) 0.0045(14) 0.0035(14) 0.0029(14)
C9 0.028(2) 0.028(2) 0.026(2) 0.0026(17) 0.0133(17) 0.0040(16)
C10 0.0207(18) 0.0142(17) 0.0236(19) 0.0043(15) -0.0024(15) 0.0027(14)
C11 0.044(2) 0.038(2) 0.0168(19) 0.0030(17) 0.0135(18) 0.0046(19)
C12 0.038(2) 0.029(2) 0.021(2) 0.0039(17) -0.0009(17) 0.0015(17)
C13 0.0186(17) 0.0082(15) 0.0207(18) 0.0059(14) 0.0059(14) 0.0020(13)
C14 0.036(2) 0.026(2) 0.0212(19) 0.0049(17) -0.0024(16) 0.0008(17)
C15 0.049(3) 0.030(2) 0.0176(19) 0.0013(17) 0.0104(18) 0.0024(19)
C16 0.0114(16) 0.0250(19) 0.0208(18) 0.0072(15) -0.0014(14) 0.0023(14)
C19 0.0113(16) 0.0214(18) 0.0198(18) 0.0058(15) 0.0042(13) 0.0038(14)
C20 0.0102(15) 0.0144(17) 0.0224(18) 0.0032(15) 0.0045(13) 0.0051(13)
C21 0.0158(17) 0.0193(18) 0.0281(19) 0.0093(16) 0.0018(15) 0.0046(14)
C22 0.0155(16) 0.0128(16) 0.0202(18) 0.0051(14) 0.0017(14) 0.0028(13)
C23 0.0101(16) 0.029(2) 0.0238(19) 0.0095(16) 0.0054(14) 0.0019(14)
C24 0.030(2) 0.0194(18) 0.0229(19) 0.0056(16) 0.0106(16) 0.0093(15)
C25 0.0150(17) 0.0193(18) 0.031(2) 0.0112(16) 0.0051(15) 0.0075(14)
C26 0.0249(19) 0.031(2) 0.025(2) 0.0024(17) -0.0051(16) 0.0036(16)
C27 0.0213(18) 0.0162(17) 0.0247(19) 0.0039(15) 0.0073(15) 0.0084(14)
C28 0.0184(18) 0.028(2) 0.025(2) 0.0037(17) 0.0050(15) 0.0056(15)
C29 0.031(2) 0.029(2) 0.026(2) 0.0050(17) 0.0131(17) 0.0120(17)
C30 0.0183(17) 0.0203(18) 0.0238(19) 0.0008(16) 0.0012(15) 0.0026(14)
C31 0.050(3) 0.026(2) 0.020(2) 0.0049(17) 0.0141(18) 0.0127(18)
C32 0.043(2) 0.030(2) 0.0156(18) -0.0019(16) 0.0060(17) 0.0092(18)
C33 0.0257(19) 0.027(2) 0.024(2) 0.0057(17) -0.0054(16) 0.0033(16)
C34 0.0199(18) 0.027(2) 0.028(2) 0.0048(17) 0.0081(15) 0.0073(15)
C35 0.0117(16) 0.0170(17) 0.0238(18) 0.0047(15) 0.0030(14) 0.0019(13)
C36 0.0199(18) 0.025(2) 0.026(2) 0.0028(16) 0.0048(15) 0.0022(15)
C37 0.040(2) 0.023(2) 0.031(2) 0.0008(17) 0.0198(19) 0.0036(17)
C38 0.029(2) 0.026(2) 0.026(2) 0.0131(17) 0.0054(16) 0.0101(16)
C39 0.026(2) 0.041(2) 0.026(2) -0.0055(19) 0.0081(16) -0.0010(17)
C40 0.038(2) 0.043(2) 0.0172(19) 0.0085(18) 0.0017(16) 0.0114(19)
C41 0.0192(19) 0.044(2) 0.032(2) 0.018(2) 0.0030(16) 0.0050(17)
C42 0.033(2) 0.031(2) 0.0206(19) -0.0034(17) 0.0029(16) 0.0086(17)
C43 0.025(2) 0.055(3) 0.0178(19) 0.008(2) 0.0046(16) 0.0003(18)
C44 0.056(3) 0.026(2) 0.0151(19) 0.0002(17) -0.0025(18) 0.0039(19)
B1 0.0139(18) 0.0099(18) 0.022(2) 0.0033(16) 0.0063(16) 0.0022(14)
B2 0.0125(18) 0.0122(18) 0.022(2) 0.0045(16) 0.0059(15) 0.0018(15)
B3 0.0118(18) 0.0141(19) 0.019(2) 0.0048(16) 0.0024(15) 0.0006(15)
B4 0.0125(18) 0.0132(19) 0.021(2) 0.0044(16) 0.0044(15) 0.0010(15)
B5 0.0198(19) 0.0098(18) 0.020(2) 0.0050(16) 0.0039(16) 0.0013(15)
B6 0.0137(19) 0.0128(19) 0.027(2) 0.0042(17) 0.0034(16) 0.0056(15)

loop_
_atom_type_symbol
_atom_type_description
_atom_type_scat_dispersion_real
_atom_type_scat_dispersion_imag
_atom_type_scat_source
C C 0.0033 0.0016 'International Tables Vol C Tables 4.2.6.8 and 6.1.1.4'
H H 0.0000 0.0000 'International Tables Vol C Tables 4.2.6.8 and 6.1.1.4'
B B 0.0013 0.0007 'International Tables Vol C Tables 4.2.6.8 and 6.1.1.4'
Ca Ca 0.2262 0.3064 'International Tables Vol C Tables 4.2.6.8 and 6.1.1.4'
O O 0.0106 0.0060 'International Tables Vol C Tables 4.2.6.8 and 6.1.1.4'

loop_
_geom_angle_atom_site_label_1
_geom_angle_atom_site_label_2
_geom_angle_atom_site_label_3
_geom_angle
_geom_angle_site_symmetry_1
_geom_angle_site_symmetry_3
O14 Ca1 O13 56.41(7) . .
O14 Ca1 O4 87.84(7) . .
O13 Ca1 O4 93.26(7) . .
O14 Ca1 O11 144.23(7) . .
O13 Ca1 O11 92.40(7) . .
O4 Ca1 O11 75.94(7) . .
O14 Ca1 O10 75.24(7) . .
O13 Ca1 O10 131.61(7) . .
O4 Ca1 O10 82.30(7) . .
O11 Ca1 O10 131.91(7) . .
O14 Ca1 O6 104.13(7) . .
O13 Ca1 O6 114.69(7) . .
O4 Ca1 O6 151.81(7) . .
O11 Ca1 O6 105.02(7) . .
O10 Ca1 O6 76.45(7) . .
O14 Ca1 O3 152.03(7) . .
O13 Ca1 O3 150.02(7) . .
O4 Ca1 O3 82.61(7) . .
O11 Ca1 O3 57.74(6) . .
O10 Ca1 O3 77.46(7) . .
O6 Ca1 O3 74.92(7) . .
O14 Ca1 O7 110.74(7) . .
O13 Ca1 O7 75.06(6) . .
O4 Ca1 O7 145.14(7) . .
O11 Ca1 O7 71.97(6) . .
O10 Ca1 O7 129.99(7) . .
O6 Ca1 O7 53.67(6) . .
O3 Ca1 O7 91.46(6) . .
O14 Ca1 B6 28.05(8) . .
O13 Ca1 B6 29.22(8) . .
O4 Ca1 B6 95.68(9) . .
O11 Ca1 B6 121.29(9) . .
O10 Ca1 B6 102.96(8) . .
O6 Ca1 B6 106.90(9) . .
O3 Ca1 B6 178.18(9) . .
O7 Ca1 B6 89.60(8) . .
O14 Ca1 B3 166.19(9) . .
O13 Ca1 B3 119.87(8) . .
O4 Ca1 B3 78.94(8) . .
O11 Ca1 B3 27.63(8) . .
O10 Ca1 B3 106.55(8) . .
O6 Ca1 B3 89.51(8) . .
O3 Ca1 B3 30.17(8) . .
O7 Ca1 B3 78.95(8) . .
B6 Ca1 B3 148.90(10) . .
O14 Ca1 B2 110.98(8) . .
O13 Ca1 B2 95.87(8) . .
O4 Ca1 B2 161.10(8) . .
O11 Ca1 B2 87.16(8) . .
O10 Ca1 B2 103.56(8) . .
O6 Ca1 B2 27.11(7) . .
O3 Ca1 B2 81.22(8) . .
O7 Ca1 B2 26.63(7) . .
B6 Ca1 B2 100.36(9) . .
B3 Ca1 B2 82.17(9) . .
O14 Ca1 Ca3 134.77(6) . .
O13 Ca1 Ca3 143.79(5) . .
O4 Ca1 Ca3 118.72(5) . .
O11 Ca1 Ca3 80.49(5) . .
O10 Ca1 Ca3 73.31(5) . .
O6 Ca1 Ca3 36.96(5) . .
O3 Ca1 Ca3 37.96(4) . .
O7 Ca1 Ca3 68.95(4) . .
B6 Ca1 Ca3 143.86(7) . .
B3 Ca1 Ca3 57.14(7) . .
B2 Ca1 Ca3 48.64(6) . .
O14 Ca1 H53 130.1 . .
O13 Ca1 H53 86.8 . .
O4 Ca1 H53 59.3 . .
O11 Ca1 H53 17.9 . .
O10 Ca1 H53 128.5 . .
O6 Ca1 H53 122.7 . .
O3 Ca1 H53 65.5 . .
O7 Ca1 H53 86.9 . .
B6 Ca1 H53 113.1 . .
B3 Ca1 H53 38.2 . .
B2 Ca1 H53 104.7 . .
Ca3 Ca1 H53 95.0 . .
O16 Ca2 O1 174.28(8) 2_766 .
O16 Ca2 O12 88.83(7) 2_766 .
O1 Ca2 O12 95.02(8) . .
O16 Ca2 O7 93.58(7) 2_766 2_766
O1 Ca2 O7 87.19(7) . 2_766
O12 Ca2 O7 130.01(8) . 2_766
O16 Ca2 O15 91.52(7) 2_766 .
O1 Ca2 O15 84.84(7) . .
O12 Ca2 O15 82.01(7) . .
O7 Ca2 O15 147.61(7) 2_766 .
O16 Ca2 O8 75.97(7) 2_766 2_766
O1 Ca2 O8 109.06(7) . 2_766
O12 Ca2 O8 75.85(7) . 2_766
O7 Ca2 O8 56.66(6) 2_766 2_766
O15 Ca2 O8 154.64(7) . 2_766
O16 Ca2 O13 93.16(7) 2_766 .
O1 Ca2 O13 81.18(7) . .
O12 Ca2 O13 140.45(8) . .
O7 Ca2 O13 89.31(7) 2_766 .
O15 Ca2 O13 58.46(7) . .
O8 Ca2 O13 142.68(7) 2_766 .
O16 Ca2 B6 91.63(9) 2_766 .
O1 Ca2 B6 83.03(9) . .
O12 Ca2 B6 111.46(9) . .
O7 Ca2 B6 118.35(8) 2_766 .
O15 Ca2 B6 29.45(8) . .
O8 Ca2 B6 165.73(8) 2_766 .
O13 Ca2 B6 29.04(8) . .
O16 Ca2 B2 87.36(8) 2_766 2_766
O1 Ca2 B2 95.91(8) . 2_766
O12 Ca2 B2 102.46(9) . 2_766
O7 Ca2 B2 28.17(8) 2_766 2_766
O15 Ca2 B2 175.36(8) . 2_766
O8 Ca2 B2 28.84(8) 2_766 2_766
O13 Ca2 B2 117.09(8) . 2_766
B6 Ca2 B2 146.04(9) . 2_766
O16 Ca2 O11 47.67(6) 2_766 2_766
O1 Ca2 O11 128.20(7) . 2_766
O12 Ca2 O11 136.46(7) . 2_766
O7 Ca2 O11 65.69(6) 2_766 2_766
O15 Ca2 O11 95.42(6) . 2_766
O8 Ca2 O11 92.22(6) 2_766 2_766
O13 Ca2 O11 56.71(6) . 2_766
B6 Ca2 O11 74.00(8) . 2_766
B2 Ca2 O11 80.50(8) 2_766 2_766
O16 Ca2 Ca3 46.56(5) 2_766 2_766
O1 Ca2 Ca3 138.10(6) . 2_766
O12 Ca2 Ca3 82.97(6) . 2_766
O7 Ca2 Ca3 64.14(5) 2_766 2_766
O15 Ca2 Ca3 135.55(5) . 2_766
O8 Ca2 Ca3 29.81(5) 2_766 2_766
O13 Ca2 Ca3 125.28(5) . 2_766
B6 Ca2 Ca3 136.65(7) . 2_766
B2 Ca2 Ca3 44.91(7) 2_766 2_766
O11 Ca2 Ca3 68.67(4) 2_766 2_766
O16 Ca2 Ca1 63.13(5) 2_766 2_766
O1 Ca2 Ca1 115.91(5) . 2_766
O12 Ca2 Ca1 136.83(6) . 2_766
O7 Ca2 Ca1 34.10(5) 2_766 2_766
O15 Ca2 Ca1 127.59(5) . 2_766
O8 Ca2 Ca1 66.25(5) 2_766 2_766
O13 Ca2 Ca1 76.92(5) . 2_766
B6 Ca2 Ca1 102.01(7) . 2_766
B2 Ca2 Ca1 48.05(7) 2_766 2_766
O11 Ca2 Ca1 33.20(4) 2_766 2_766
Ca3 Ca2 Ca1 53.868(13) 2_766 2_766
O16 Ca2 H25 163.3 2_766 .
O1 Ca2 H25 14.5 . .
O12 Ca2 H25 86.6 . .
O7 Ca2 H25 101.7 2_766 .
O15 Ca2 H25 71.9 . .
O8 Ca2 H25 118.3 2_766 .
O13 Ca2 H25 80.3 . .
B6 Ca2 H25 75.2 . .
B2 Ca2 H25 109.3 2_766 .
O11 Ca2 H25 134.1 2_766 .
Ca3 Ca2 H25 148.1 2_766 .
Ca1 Ca2 H25 129.0 2_766 .
O16 Ca2 H47 76.6 2_766 .
O1 Ca2 H47 97.9 . .
O12 Ca2 H47 145.6 . .
O7 Ca2 H47 82.4 2_766 .
O15 Ca2 H47 67.7 . .
O8 Ca2 H47 128.2 2_766 .
O13 Ca2 H47 18.5 . .
B6 Ca2 H47 39.8 . .
B2 Ca2 H47 107.6 2_766 .
O11 Ca2 H47 38.4 2_766 .
Ca3 Ca2 H47 107.1 2_766 .
Ca1 Ca2 H47 62.3 2_766 .
H25 Ca2 H47 98.5 . .
O5 Ca3 O20 97.69(8) . .
O5 Ca3 O18 76.79(7) . .
O20 Ca3 O18 87.68(7) . .
O5 Ca3 O2 56.57(7) . .
O20 Ca3 O2 98.96(7) . .
O18 Ca3 O2 133.34(7) . .
O5 Ca3 O6 154.61(7) . .
O20 Ca3 O6 93.46(7) . .
O18 Ca3 O6 80.97(7) . .
O2 Ca3 O6 143.57(7) . .
O5 Ca3 O8 143.61(7) . .
O20 Ca3 O8 85.23(7) . .
O18 Ca3 O8 139.57(7) . .
O2 Ca3 O8 87.09(7) . .
O6 Ca3 O8 59.87(6) . .
O5 Ca3 O3 87.54(7) . .
O20 Ca3 O3 168.20(7) . .
O18 Ca3 O3 83.21(7) . .
O2 Ca3 O3 92.76(7) . .
O6 Ca3 O3 77.74(7) . .
O8 Ca3 O3 96.86(7) . .
O5 Ca3 B2 170.58(9) . .
O20 Ca3 B2 88.44(9) . .
O18 Ca3 B2 110.75(8) . .
O2 Ca3 B2 115.53(8) . .
O6 Ca3 B2 30.44(8) . .
O8 Ca3 B2 29.45(8) . .
O3 Ca3 B2 87.79(8) . .
O5 Ca3 B1 27.73(8) . .
O20 Ca3 B1 96.03(9) . .
O18 Ca3 B1 104.37(8) . .
O2 Ca3 B1 29.22(8) . .
O6 Ca3 B1 169.27(9) . .
O8 Ca3 B1 115.93(8) . .
O3 Ca3 B1 93.50(8) . .
B2 Ca3 B1 144.75(9) . .
O5 Ca3 Ca1 124.15(5) . .
O20 Ca3 Ca1 131.11(6) . .
O18 Ca3 Ca1 79.63(5) . .
O2 Ca3 Ca1 123.85(5) . .
O6 Ca3 Ca1 38.13(5) . .
O8 Ca3 Ca1 75.55(5) . .
O3 Ca3 Ca1 39.61(5) . .
B2 Ca3 Ca1 54.17(7) . .
B1 Ca3 Ca1 132.84(7) . .
O5 Ca3 Ca2 124.73(5) . 2_766
O20 Ca3 Ca2 113.87(5) . 2_766
O18 Ca3 Ca2 144.00(5) . 2_766
O2 Ca3 Ca2 73.91(5) . 2_766
O6 Ca3 Ca2 69.74(5) . 2_766
O8 Ca3 Ca2 30.26(5) . 2_766
O3 Ca3 Ca2 70.73(5) . 2_766
B2 Ca3 Ca2 45.88(7) . 2_766
B1 Ca3 Ca2 101.68(7) . 2_766
Ca1 Ca3 Ca2 64.426(15) . 2_766
O5 Ca3 H44 138.7 . .
O20 Ca3 H44 69.4 . .
O18 Ca3 H44 138.2 . .
O2 Ca3 H44 85.9 . .
O6 Ca3 H44 66.7 . .
O8 Ca3 H44 16.3 . .
O3 Ca3 H44 113.2 . .
B2 Ca3 H44 37.8 . .
B1 Ca3 H44 112.2 . .
Ca1 Ca3 H44 89.6 . .
Ca2 Ca3 H44 44.8 2_766 .
B4 O1 Ca2 134.95(18) . .
B4 O1 H25 107.6 . .
Ca2 O1 H25 112.7 . .
B1 O2 Ca3 98.05(16) . .
B1 O2 H21 115.9 . .
Ca3 O2 H21 135.0 . .
C4 O3 B3 110.4(2) . .
C4 O3 Ca3 115.99(16) . .
B3 O3 Ca3 114.92(17) . .
C4 O3 Ca1 116.69(16) . .
B3 O3 Ca1 94.44(16) . .
Ca3 O3 Ca1 102.43(7) . .
B4 O4 Ca1 125.06(17) . .
B4 O4 H26 103.4 . .
Ca1 O4 H26 110.8 . .
B1 O5 Ca3 104.93(17) . .
B1 O5 H40 122.9 . .
Ca3 O5 H40 128.7 . .
C16 O6 B2 110.7(2) . .
C16 O6 Ca3 117.91(17) . .
B2 O6 Ca3 96.06(16) . .
C16 O6 Ca1 119.25(17) . .
B2 O6 Ca1 104.94(17) . .
Ca3 O6 Ca1 104.90(7) . .
B2 O7 Ca2 100.38(17) . 2_766
B2 O7 Ca1 97.32(16) . .
Ca2 O7 Ca1 115.78(8) 2_766 .
B2 O7 H45 113.5 . .
Ca2 O7 H45 92.6 2_766 .
Ca1 O7 H45 133.6 . .
B2 O8 Ca3 96.76(16) . .
B2 O8 Ca2 97.82(16) . 2_766
Ca3 O8 Ca2 119.93(8) . 2_766
B2 O8 H44 106.9 . .
Ca3 O8 H44 103.5 . .
Ca2 O8 H44 126.6 2_766 .
C21 O9 B1 111.9(2) . .
Ca1 O10 H51 127.9 . .
Ca1 O10 H52 112.5 . .
H51 O10 H52 98.3 . .
B3 O11 Ca1 101.21(17) . .
B3 O11 Ca2 86.10(17) . 2_766
Ca1 O11 Ca2 103.21(7) . 2_766
B3 O11 H53 112.8 . .
Ca1 O11 H53 92.4 . .
Ca2 O11 H53 152.9 2_766 .
Ca2 O12 H37 111.1 . .
Ca2 O12 H49 127.9 . .
H37 O12 H49 120.3 . .
B6 O13 Ca1 98.45(17) . .
B6 O13 Ca2 96.75(17) . .
Ca1 O13 Ca2 131.08(9) . .
B6 O13 H47 112.9 . .
Ca1 O13 H47 122.3 . .
Ca2 O13 H47 93.0 . .
B6 O14 Ca1 102.78(17) . .
B6 O14 H30 118.4 . .
Ca1 O14 H30 138.3 . .
C25 O15 B6 111.8(2) . .
C25 O15 Ca2 117.80(17) . .
B6 O15 Ca2 98.43(17) . .
B3 O16 Ca2 121.82(18) . 2_766
B3 O16 H50 113.9 . .
Ca2 O16 H50 122.8 2_766 .
C10 O17 B4 112.2(2) . .
Ca3 O18 H17 122.2 . .
B5 O19 C34 110.4(2) . .
B5 O20 Ca3 131.2(2) . .
C37 C1 C8 120.4(3) . .
C37 C1 H4 119.8 . .
C8 C1 H4 119.8 . .
C14 C2 C8 122.2(3) . .
C14 C2 C10 126.3(3) . .
C8 C2 C10 111.4(3) . .
C33 C3 C13 122.4(3) . .
C33 C3 C16 126.3(3) . .
C13 C3 C16 111.2(3) . .
O3 C4 C5 106.9(2) . .
O3 C4 H1 110.3 . .
C5 C4 H1 110.3 . .
O3 C4 H2 110.3 . .
C5 C4 H2 110.3 . .
H1 C4 H2 108.6 . .
C9 C5 C7 121.5(3) . .
C9 C5 C4 126.8(3) . .
C7 C5 C4 111.7(3) . .
C7 C6 C12 120.4(3) . .
C7 C6 H22 119.8 . .
C12 C6 H22 119.8 . .
C6 C7 C5 118.7(3) . .
C6 C7 B3 132.2(3) . .
C5 C7 B3 109.0(3) . .
C2 C8 C1 117.6(3) . .
C2 C8 B4 108.4(3) . .
C1 C8 B4 133.8(3) . .
C11 C9 C5 118.3(3) . .
C11 C9 H28 120.8 . .
C5 C9 H28 120.8 . .
O17 C10 C2 106.2(2) . .
O17 C10 H3 110.5 . .
C2 C10 H3 110.5 . .
O17 C10 H5 110.5 . .
C2 C10 H5 110.5 . .
H3 C10 H5 108.7 . .
C9 C11 C12 121.0(3) . .
C9 C11 H41 119.5 . .
C12 C11 H41 119.5 . .
C11 C12 C6 120.0(3) . .
C11 C12 H36 120.0 . .
C6 C12 H36 120.0 . .
C3 C13 C24 117.8(3) . .
C3 C13 B2 109.0(3) . .
C24 C13 B2 133.0(3) . .
C15 C14 C2 118.9(3) . .
C15 C14 H18 120.6 . .
C2 C14 H18 120.6 . .
C37 C15 C14 120.3(3) . .
C37 C15 H33 119.8 . .
C14 C15 H33 119.8 . .
O6 C16 C3 106.9(2) . .
O6 C16 H6 110.3 . .
C3 C16 H6 110.3 . .
O6 C16 H48 110.3 . .
C3 C16 H48 110.3 . .
H6 C16 H48 108.6 . .
C38 C19 C20 121.8(3) . .
C38 C19 C21 127.0(3) . .
C20 C19 C21 111.2(3) . .
C30 C20 C19 118.3(3) . .
C30 C20 B1 133.5(3) . .
C19 C20 B1 108.2(3) . .
O9 C21 C19 106.8(2) . .
O9 C21 H15 110.4 . .
C19 C21 H15 110.4 . .
O9 C21 H16 110.4 . .
C19 C21 H16 110.4 . .
H15 C21 H16 108.6 . .
C27 C22 C28 118.2(3) . .
C27 C22 B5 106.8(3) . .
C28 C22 B5 135.0(3) . .
C41 C23 C35 122.2(3) . .
C41 C23 C25 127.1(3) . .
C35 C23 C25 110.6(3) . .
C31 C24 C13 120.2(3) . .
C31 C24 H8 119.9 . .
C13 C24 H8 119.9 . .
O15 C25 C23 106.7(2) . .
O15 C25 H7 110.4 . .
C23 C25 H7 110.4 . .
O15 C25 H12 110.4 . .
C23 C25 H12 110.4 . .
H7 C25 H12 108.6 . .
C28 C26 C32 120.6(3) . .
C28 C26 H11 119.7 . .
C32 C26 H11 119.7 . .
C29 C27 C22 121.8(3) . .
C29 C27 C34 127.8(3) . .
C22 C27 C34 110.4(3) . .
C26 C28 C22 120.1(3) . .
C26 C28 H39 119.9 . .
C22 C28 H39 119.9 . .
C32 C29 C27 119.1(3) . .
C32 C29 H38 120.5 . .
C27 C29 H38 120.5 . .
C20 C30 C42 120.3(3) . .
C20 C30 H43 119.9 . .
C42 C30 H43 119.9 . .
C24 C31 C44 120.9(3) . .
C24 C31 H23 119.5 . .
C44 C31 H23 119.5 . .
C29 C32 C26 120.2(3) . .
C29 C32 H29 119.9 . .
C26 C32 H29 119.9 . .
C44 C33 C3 118.4(3) . .
C44 C33 H34 120.8 . .
C3 C33 H34 120.8 . .
O19 C34 C27 106.5(2) . .
O19 C34 H13 110.4 . .
C27 C34 H13 110.4 . .
O19 C34 H31 110.4 . .
C27 C34 H31 110.4 . .
H13 C34 H31 108.6 . .
C36 C35 C23 117.5(3) . .
C36 C35 B6 133.2(3) . .
C23 C35 B6 109.2(3) . .
C39 C36 C35 120.6(3) . .
C39 C36 H9 119.7 . .
C35 C36 H9 119.7 . .
C15 C37 C1 120.5(3) . .
C15 C37 H42 119.8 . .
C1 C37 H42 119.8 . .
C40 C38 C19 118.7(3) . .
C40 C38 H14 120.6 . .
C19 C38 H14 120.6 . .
C43 C39 C36 120.5(3) . .
C43 C39 H19 119.7 . .
C36 C39 H19 119.7 . .
C38 C40 C42 120.3(3) . .
C38 C40 H27 119.8 . .
C42 C40 H27 119.8 . .
C23 C41 C43 119.0(3) . .
C23 C41 H20 120.5 . .
C43 C41 H20 120.5 . .
C30 C42 C40 120.5(3) . .
C30 C42 H35 119.7 . .
C40 C42 H35 119.7 . .
C39 C43 C41 120.1(3) . .
C39 C43 H24 119.9 . .
C41 C43 H24 119.9 . .
C31 C44 C33 120.3(3) . .
C31 C44 H10 119.9 . .
C33 C44 H10 119.9 . .
O5 B1 O2 99.2(2) . .
O5 B1 O9 110.6(3) . .
O2 B1 O9 108.9(2) . .
O5 B1 C20 118.4(3) . .
O2 B1 C20 118.1(3) . .
O9 B1 C20 101.5(2) . .
O5 B1 Ca3 47.34(13) . .
O2 B1 Ca3 52.73(13) . .
O9 B1 Ca3 114.00(19) . .
C20 B1 Ca3 144.4(2) . .
O7 B2 O8 104.0(2) . .
O7 B2 O6 103.8(2) . .
O8 B2 O6 107.3(2) . .
O7 B2 C13 122.9(3) . .
O8 B2 C13 115.4(3) . .
O6 B2 C13 102.0(2) . .
O7 B2 Ca3 115.6(2) . .
O8 B2 Ca3 53.79(13) . .
O6 B2 Ca3 53.50(13) . .
C13 B2 Ca3 120.7(2) . .
O7 B2 Ca2 51.45(14) . 2_766
O8 B2 Ca2 53.35(13) . 2_766
O6 B2 Ca2 123.6(2) . 2_766
C13 B2 Ca2 134.4(2) . 2_766
Ca3 B2 Ca2 89.21(10) . 2_766
O7 B2 Ca1 56.05(14) . .
O8 B2 Ca1 112.49(19) . .
O6 B2 Ca1 47.94(13) . .
C13 B2 Ca1 129.6(2) . .
Ca3 B2 Ca1 77.19(8) . .
Ca2 B2 Ca1 87.50(9) 2_766 .
O11 B3 O16 103.6(2) . .
O11 B3 O3 106.4(2) . .
O16 B3 O3 107.7(2) . .
O11 B3 C7 117.3(3) . .
O16 B3 C7 119.4(3) . .
O3 B3 C7 101.4(2) . .
O11 B3 Ca1 51.17(13) . .
O16 B3 Ca1 113.4(2) . .
O3 B3 Ca1 55.38(13) . .
C7 B3 Ca1 126.9(2) . .
O1 B4 O17 106.3(2) . .
O1 B4 O4 105.6(2) . .
O17 B4 O4 110.4(2) . .
O1 B4 C8 120.3(3) . .
O17 B4 C8 101.8(2) . .
O4 B4 C8 112.2(3) . .
O20 B5 O19 120.4(3) . .
O20 B5 C22 133.8(3) . .
O19 B5 C22 105.8(3) . .
O14 B6 O13 99.6(2) . .
O14 B6 O15 111.4(2) . .
O13 B6 O15 106.2(2) . .
O14 B6 C35 117.6(3) . .
O13 B6 C35 120.3(3) . .
O15 B6 C35 101.4(2) . .
O14 B6 Ca1 49.17(14) . .
O13 B6 Ca1 52.34(14) . .
O15 B6 Ca1 131.5(2) . .
C35 B6 Ca1 127.1(2) . .
O14 B6 Ca2 119.0(2) . .
O13 B6 Ca2 54.20(14) . .
O15 B6 Ca2 52.12(14) . .
C35 B6 Ca2 123.2(2) . .
Ca1 B6 Ca2 94.78(10) . .

loop_
_geom_bond_atom_site_label_1
_geom_bond_atom_site_label_2
_geom_bond_distance
_geom_bond_site_symmetry_2
Ca1 O14 2.359(2) .
Ca1 O13 2.433(2) .
Ca1 O4 2.462(2) .
Ca1 O11 2.468(2) .
Ca1 O10 2.483(2) .
Ca1 O6 2.511(2) .
Ca1 O3 2.565(2) .
Ca1 O7 2.733(2) .
Ca1 B6 3.041(4) .
Ca1 B3 3.108(4) .
Ca1 B2 3.267(4) .
Ca1 Ca3 3.9294(9) .
Ca1 H53 2.6291 .
Ca2 O16 2.330(2) 2_766
Ca2 O1 2.380(2) .
Ca2 O12 2.387(2) .
Ca2 O7 2.445(2) 2_766
Ca2 O15 2.449(2) .
Ca2 O8 2.491(2) 2_766
Ca2 O13 2.507(2) .
Ca2 B6 3.069(4) .
Ca2 B2 3.076(4) 2_766
Ca2 O11 3.108(2) 2_766
Ca2 Ca3 4.2839(9) 2_766
Ca2 Ca1 4.3885(9) 2_766
Ca2 H25 2.7573 .
Ca2 H47 2.6899 .
Ca3 O5 2.311(2) .
Ca3 O20 2.321(2) .
Ca3 O18 2.420(2) .
Ca3 O2 2.440(2) .
Ca3 O6 2.445(2) .
Ca3 O8 2.458(2) .
Ca3 O3 2.475(2) .
Ca3 B2 3.025(4) .
Ca3 B1 3.037(4) .
Ca3 Ca2 4.2839(8) 2_766
Ca3 H44 2.7543 .
O1 B4 1.480(4) .
O1 H25 0.7497 .
O2 B1 1.497(4) .
O2 H21 0.8784 .
O3 C4 1.448(3) .
O3 B3 1.567(4) .
O4 B4 1.512(4) .
O4 H26 0.8187 .
O5 B1 1.462(4) .
O5 H40 0.7530 .
O6 C16 1.443(3) .
O6 B2 1.541(4) .
O7 B2 1.476(4) .
O7 Ca2 2.445(2) 2_766
O7 H45 0.8492 .
O8 B2 1.497(4) .
O8 Ca2 2.491(2) 2_766
O8 H44 0.7965 .
O9 C21 1.435(4) .
O9 B1 1.518(4) .
O10 H51 0.8011 .
O10 H52 0.8451 .
O11 B3 1.469(4) .
O11 Ca2 3.108(2) 2_766
O11 H53 0.8098 .
O12 H37 0.8850 .
O12 H49 0.7511 .
O13 B6 1.500(4) .
O13 H47 0.8535 .
O14 B6 1.466(4) .
O14 H30 0.8500 .
O15 C25 1.444(4) .
O15 B6 1.525(4) .
O16 B3 1.470(4) .
O16 Ca2 2.330(2) 2_766
O16 H50 0.7755 .
O17 C10 1.439(4) .
O17 B4 1.508(4) .
O18 H17 0.8604 .
O19 B5 1.442(4) .
O19 C34 1.449(4) .
O20 B5 1.318(4) .
C1 C37 1.387(5) .
C1 C8 1.399(4) .
C1 H4 0.9300 .
C2 C14 1.385(4) .
C2 C8 1.391(4) .
C2 C10 1.502(4) .
C3 C33 1.386(4) .
C3 C13 1.394(4) .
C3 C16 1.500(4) .
C4 C5 1.505(4) .
C4 H1 0.9700 .
C4 H2 0.9700 .
C5 C9 1.395(4) .
C5 C7 1.395(4) .
C6 C7 1.384(4) .
C6 C12 1.388(5) .
C6 H22 0.9300 .
C7 B3 1.589(5) .
C8 B4 1.601(5) .
C9 C11 1.380(5) .
C9 H28 0.9300 .
C10 H3 0.9700 .
C10 H5 0.9700 .
C11 C12 1.384(5) .
C11 H41 0.9300 .
C12 H36 0.9300 .
C13 C24 1.399(4) .
C13 B2 1.581(5) .
C14 C15 1.380(5) .
C14 H18 0.9300 .
C15 C37 1.379(5) .
C15 H33 0.9300 .
C16 H6 0.9700 .
C16 H48 0.9700 .
C19 C38 1.386(4) .
C19 C20 1.401(4) .
C19 C21 1.494(4) .
C20 C30 1.383(4) .
C20 B1 1.608(5) .
C21 H15 0.9700 .
C21 H16 0.9700 .
C22 C27 1.396(4) .
C22 C28 1.400(4) .
C22 B5 1.568(5) .
C23 C41 1.380(5) .
C23 C35 1.402(4) .
C23 C25 1.500(5) .
C24 C31 1.377(5) .
C24 H8 0.9300 .
C25 H7 0.9700 .
C25 H12 0.9700 .
C26 C28 1.367(5) .
C26 C32 1.397(5) .
C26 H11 0.9300 .
C27 C29 1.379(4) .
C27 C34 1.501(4) .
C28 H39 0.9300 .
C29 C32 1.374(5) .
C29 H38 0.9300 .
C30 C42 1.386(4) .
C30 H43 0.9300 .
C31 C44 1.383(5) .
C31 H23 0.9300 .
C32 H29 0.9300 .
C33 C44 1.385(5) .
C33 H34 0.9300 .
C34 H13 0.9700 .
C34 H31 0.9700 .
C35 C36 1.397(5) .
C35 B6 1.590(5) .
C36 C39 1.387(5) .
C36 H9 0.9300 .
C37 H42 0.9300 .
C38 C40 1.380(5) .
C38 H14 0.9300 .
C39 C43 1.383(5) .
C39 H19 0.9300 .
C40 C42 1.388(5) .
C40 H27 0.9300 .
C41 C43 1.388(5) .
C41 H20 0.9300 .
C42 H35 0.9300 .
C43 H24 0.9300 .
C44 H10 0.9300 .
B2 Ca2 3.076(4) 2_766

loop_
_geom_torsion_atom_site_label_1
_geom_torsion_atom_site_label_2
_geom_torsion_atom_site_label_3
_geom_torsion_atom_site_label_4
_geom_torsion
_geom_torsion_site_symmetry_1
_geom_torsion_site_symmetry_4
B3 O3 C4 C5 -3.0(3) . .
Ca3 O3 C4 C5 129.87(19) . .
Ca1 O3 C4 C5 -109.3(2) . .
O3 C4 C5 C9 -179.9(3) . .
O3 C4 C5 C7 -2.5(3) . .
C12 C6 C7 C5 -2.1(5) . .
C12 C6 C7 B3 175.7(3) . .
C9 C5 C7 C6 2.7(5) . .
C4 C5 C7 C6 -174.9(3) . .
C9 C5 C7 B3 -175.6(3) . .
C4 C5 C7 B3 6.8(4) . .
C14 C2 C8 C1 -2.6(5) . .
C10 C2 C8 C1 174.2(3) . .
C14 C2 C8 B4 -178.0(3) . .
C10 C2 C8 B4 -1.2(4) . .
C37 C1 C8 C2 0.8(5) . .
C37 C1 C8 B4 174.8(3) . .
C7 C5 C9 C11 -1.4(5) . .
C4 C5 C9 C11 175.7(3) . .
B4 O17 C10 C2 -3.2(3) . .
C14 C2 C10 O17 179.4(3) . .
C8 C2 C10 O17 2.7(3) . .
C5 C9 C11 C12 -0.4(5) . .
C9 C11 C12 C6 1.0(6) . .
C7 C6 C12 C11 0.3(5) . .
C33 C3 C13 C24 -0.6(5) . .
C16 C3 C13 C24 176.7(3) . .
C33 C3 C13 B2 -176.4(3) . .
C16 C3 C13 B2 0.9(4) . .
C8 C2 C14 C15 2.5(5) . .
C10 C2 C14 C15 -173.8(3) . .
C2 C14 C15 C37 -0.5(5) . .
B2 O6 C16 C3 4.1(3) . .
Ca3 O6 C16 C3 -105.1(2) . .
Ca1 O6 C16 C3 125.9(2) . .
C33 C3 C16 O6 174.1(3) . .
C13 C3 C16 O6 -3.1(4) . .
C38 C19 C20 C30 2.0(4) . .
C21 C19 C20 C30 -177.6(3) . .
C38 C19 C20 B1 -177.3(3) . .
C21 C19 C20 B1 3.1(3) . .
B1 O9 C21 C19 6.0(3) . .
C38 C19 C21 O9 174.7(3) . .
C20 C19 C21 O9 -5.6(3) . .
C3 C13 C24 C31 0.7(5) . .
B2 C13 C24 C31 175.3(3) . .
B6 O15 C25 C23 2.0(3) . .
Ca2 O15 C25 C23 114.9(2) . .
C41 C23 C25 O15 176.6(3) . .
C35 C23 C25 O15 -4.9(3) . .
C28 C22 C27 C29 1.6(5) . .
B5 C22 C27 C29 -176.8(3) . .
C28 C22 C27 C34 -180.0(3) . .
B5 C22 C27 C34 1.7(4) . .
C32 C26 C28 C22 0.5(5) . .
C27 C22 C28 C26 -1.2(5) . .
B5 C22 C28 C26 176.6(3) . .
C22 C27 C29 C32 -1.2(5) . .
C34 C27 C29 C32 -179.4(3) . .
C19 C20 C30 C42 -2.5(4) . .
B1 C20 C30 C42 176.6(3) . .
C13 C24 C31 C44 -0.1(5) . .
C27 C29 C32 C26 0.5(5) . .
C28 C26 C32 C29 -0.1(5) . .
C13 C3 C33 C44 -0.2(5) . .
C16 C3 C33 C44 -177.1(3) . .
B5 O19 C34 C27 -2.0(3) . .
C29 C27 C34 O19 178.4(3) . .
C22 C27 C34 O19 0.0(4) . .
C41 C23 C35 C36 1.7(5) . .
C25 C23 C35 C36 -176.9(3) . .
C41 C23 C35 B6 -175.7(3) . .
C25 C23 C35 B6 5.7(3) . .
C23 C35 C36 C39 -0.7(5) . .
B6 C35 C36 C39 175.9(3) . .
C14 C15 C37 C1 -1.2(5) . .
C8 C1 C37 C15 1.0(5) . .
C20 C19 C38 C40 -0.1(5) . .
C21 C19 C38 C40 179.6(3) . .
C35 C36 C39 C43 -1.1(5) . .
C19 C38 C40 C42 -1.5(5) . .
C35 C23 C41 C43 -0.7(5) . .
C25 C23 C41 C43 177.5(3) . .
C20 C30 C42 C40 1.0(5) . .
C38 C40 C42 C30 1.1(5) . .
C36 C39 C43 C41 2.1(5) . .
C23 C41 C43 C39 -1.1(5) . .
C24 C31 C44 C33 -0.7(5) . .
C3 C33 C44 C31 0.8(5) . .
Ca3 O5 B1 O2 10.2(2) . .
Ca3 O5 B1 O9 -104.2(2) . .
Ca3 O5 B1 C20 139.3(2) . .
Ca3 O2 B1 O5 -9.4(2) . .
Ca3 O2 B1 O9 106.2(2) . .
Ca3 O2 B1 C20 -138.8(2) . .
C21 O9 B1 O5 -130.6(3) . .
C21 O9 B1 O2 121.3(3) . .
C21 O9 B1 C20 -4.1(3) . .
C21 O9 B1 Ca3 178.07(18) . .
C30 C20 B1 O5 -57.4(5) . .
C19 C20 B1 O5 121.7(3) . .
C30 C20 B1 O2 62.4(4) . .
C19 C20 B1 O2 -118.5(3) . .
C30 C20 B1 O9 -178.7(3) . .
C19 C20 B1 O9 0.5(3) . .
C30 C20 B1 Ca3 -2.0(6) . .
C19 C20 B1 Ca3 177.2(3) . .
Ca2 O7 B2 O8 10.1(2) 2_766 .
Ca1 O7 B2 O8 -107.93(19) . .
Ca2 O7 B2 O6 122.14(19) 2_766 .
Ca1 O7 B2 O6 4.2(2) . .
Ca2 O7 B2 C13 -123.4(3) 2_766 .
Ca1 O7 B2 C13 118.7(3) . .
Ca2 O7 B2 Ca3 66.29(17) 2_766 .
Ca1 O7 B2 Ca3 -51.70(17) . .
Ca1 O7 B2 Ca2 -117.99(11) . 2_766
Ca2 O7 B2 Ca1 117.99(11) 2_766 .
Ca3 O8 B2 O7 111.76(19) . .
Ca2 O8 B2 O7 -9.8(2) 2_766 .
Ca3 O8 B2 O6 2.2(2) . .
Ca2 O8 B2 O6 -119.4(2) 2_766 .
Ca3 O8 B2 C13 -110.7(2) . .
Ca2 O8 B2 C13 127.7(2) 2_766 .
Ca2 O8 B2 Ca3 -121.56(10) 2_766 .
Ca3 O8 B2 Ca2 121.56(10) . 2_766
Ca3 O8 B2 Ca1 53.09(15) . .
Ca2 O8 B2 Ca1 -68.48(15) 2_766 .
C16 O6 B2 O7 125.2(3) . .
Ca3 O6 B2 O7 -111.9(2) . .
Ca1 O6 B2 O7 -4.6(2) . .
C16 O6 B2 O8 -125.1(3) . .
Ca3 O6 B2 O8 -2.2(2) . .
Ca1 O6 B2 O8 105.0(2) . .
C16 O6 B2 C13 -3.4(3) . .
Ca3 O6 B2 C13 119.49(19) . .
Ca1 O6 B2 C13 -133.29(18) . .
C16 O6 B2 Ca3 -122.9(2) . .
Ca1 O6 B2 Ca3 107.22(11) . .
C16 O6 B2 Ca2 177.87(19) . 2_766
Ca3 O6 B2 Ca2 -59.2(2) . 2_766
Ca1 O6 B2 Ca2 48.0(2) . 2_766
C16 O6 B2 Ca1 129.9(2) . .
Ca3 O6 B2 Ca1 -107.22(11) . .
C3 C13 B2 O7 -113.9(3) . .
C24 C13 B2 O7 71.1(5) . .
C3 C13 B2 O8 117.3(3) . .
C24 C13 B2 O8 -57.6(5) . .
C3 C13 B2 O6 1.5(3) . .
C24 C13 B2 O6 -173.5(3) . .
C3 C13 B2 Ca3 55.9(3) . .
C24 C13 B2 Ca3 -119.0(3) . .
C3 C13 B2 Ca2 180.0(2) . 2_766
C24 C13 B2 Ca2 5.0(5) . 2_766
C3 C13 B2 Ca1 -43.1(3) . .
C24 C13 B2 Ca1 142.0(3) . .
Ca1 O11 B3 O16 109.2(2) . .
Ca2 O11 B3 O16 6.49(19) 2_766 .
Ca1 O11 B3 O3 -4.2(2) . .
Ca2 O11 B3 O3 -106.9(2) 2_766 .
Ca1 O11 B3 C7 -116.9(2) . .
Ca2 O11 B3 C7 140.4(2) 2_766 .
Ca2 O11 B3 Ca1 -102.71(8) 2_766 .
Ca2 O16 B3 O11 -10.2(3) 2_766 .
Ca2 O16 B3 O3 102.3(2) 2_766 .
Ca2 O16 B3 C7 -142.9(2) 2_766 .
Ca2 O16 B3 Ca1 43.1(2) 2_766 .
C4 O3 B3 O11 -116.6(2) . .
Ca3 O3 B3 O11 109.9(2) . .
Ca1 O3 B3 O11 4.0(2) . .
C4 O3 B3 O16 132.8(2) . .
Ca3 O3 B3 O16 -0.7(3) . .
Ca1 O3 B3 O16 -106.6(2) . .
C4 O3 B3 C7 6.6(3) . .
Ca3 O3 B3 C7 -126.89(19) . .
Ca1 O3 B3 C7 127.20(19) . .
C4 O3 B3 Ca1 -120.6(2) . .
Ca3 O3 B3 Ca1 105.91(13) . .
C6 C7 B3 O11 -70.6(4) . .
C5 C7 B3 O11 107.4(3) . .
C6 C7 B3 O16 55.9(5) . .
C5 C7 B3 O16 -126.0(3) . .
C6 C7 B3 O3 174.0(3) . .
C5 C7 B3 O3 -8.0(3) . .
C6 C7 B3 Ca1 -131.0(3) . .
C5 C7 B3 Ca1 47.1(3) . .
Ca2 O1 B4 O17 20.2(4) . .
Ca2 O1 B4 O4 -97.1(3) . .
Ca2 O1 B4 C8 134.8(2) . .
C10 O17 B4 O1 129.1(2) . .
C10 O17 B4 O4 -116.9(3) . .
C10 O17 B4 C8 2.4(3) . .
Ca1 O4 B4 O1 63.6(3) . .
Ca1 O4 B4 O17 -50.9(3) . .
Ca1 O4 B4 C8 -163.65(18) . .
C2 C8 B4 O1 -117.6(3) . .
C1 C8 B4 O1 68.1(5) . .
C2 C8 B4 O17 -0.7(3) . .
C1 C8 B4 O17 -175.0(3) . .
C2 C8 B4 O4 117.4(3) . .
C1 C8 B4 O4 -57.0(5) . .
Ca3 O20 B5 O19 41.2(4) . .
Ca3 O20 B5 C22 -137.9(3) . .
C34 O19 B5 O20 -176.4(3) . .
C34 O19 B5 C22 2.9(3) . .
C27 C22 B5 O20 176.4(4) . .
C28 C22 B5 O20 -1.5(6) . .
C27 C22 B5 O19 -2.8(3) . .
C28 C22 B5 O19 179.3(3) . .
Ca1 O14 B6 O13 -15.1(2) . .
Ca1 O14 B6 O15 -126.9(2) . .
Ca1 O14 B6 C35 116.6(2) . .
Ca1 O14 B6 Ca2 -69.38(19) . .
Ca1 O13 B6 O14 14.4(2) . .
Ca2 O13 B6 O14 -118.90(19) . .
Ca1 O13 B6 O15 130.3(2) . .
Ca2 O13 B6 O15 -3.1(2) . .
Ca1 O13 B6 C35 -115.5(3) . .
Ca2 O13 B6 C35 111.1(3) . .
Ca2 O13 B6 Ca1 -133.35(11) . .
Ca1 O13 B6 Ca2 133.35(11) . .
C25 O15 B6 O14 -124.8(3) . .
Ca2 O15 B6 O14 110.7(2) . .
C25 O15 B6 O13 127.7(2) . .
Ca2 O15 B6 O13 3.2(2) . .
C25 O15 B6 C35 1.2(3) . .
Ca2 O15 B6 C35 -123.38(19) . .
C25 O15 B6 Ca1 -178.6(2) . .
Ca2 O15 B6 Ca1 56.9(2) . .
C25 O15 B6 Ca2 124.5(2) . .
C36 C35 B6 O14 -59.3(5) . .
C23 C35 B6 O14 117.5(3) . .
C36 C35 B6 O13 62.3(5) . .
C23 C35 B6 O13 -120.9(3) . .
C36 C35 B6 O15 179.0(3) . .
C23 C35 B6 O15 -4.2(3) . .
C36 C35 B6 Ca1 -1.3(5) . .
C23 C35 B6 Ca1 175.5(2) . .
C36 C35 B6 Ca2 127.0(3) . .
C23 C35 B6 Ca2 -56.2(3) . .
